data_7014907
loop_
_publ_author_name
'Li, Di'
'Zhang, Zuolun'
'Zhao, Shanshan'
'Wang, Yue'
'Zhang, Hongyu'

_publ_section_title
;
 Diboron-containing fluorophores with extended ladder-type
 \p-conjugated skeletons.
;
_journal_issue 6
_journal_name_full 'Dalton transactions (Cambridge, England : 2003)'
_journal_page_first 1279
_journal_page_last 1285
_journal_paper_doi 10.1039/c0dt01269f
_journal_volume 40
_journal_year 2011
_chemical_formula_sum 'C52 H52 B2 N2 S2'
_chemical_formula_weight 790.72
_chemical_name_systematic
;
?
;
_space_group_IT_number 14
_symmetry_cell_setting monoclinic
_symmetry_space_group_name_Hall '-P 2ybc'
_symmetry_space_group_name_H-M 'P 1 21/c 1'
_atom_sites_solution_hydrogens geom
_atom_sites_solution_primary direct
_atom_sites_solution_secondary difmap
_audit_creation_method SHELXL-97
_cell_angle_alpha 90.00
_cell_angle_beta 94.18(3)
_cell_angle_gamma 90.00
_cell_formula_units_Z 2
_cell_length_a 9.0889(18)
_cell_length_b 14.676(3)
_cell_length_c 16.295(3)
_cell_measurement_reflns_used 4954
_cell_measurement_temperature 293(2)
_cell_measurement_theta_max 27.48
_cell_measurement_theta_min 2.99
_cell_volume 2167.8(7)
_computing_cell_refinement RAPID-AUTO
_computing_data_collection 'RAPID-AUTO (Rigaku, 1998)'
_computing_data_reduction RAPID-AUTO
_computing_molecular_graphics SHELXP97
_computing_publication_material SHELXL97
_computing_structure_refinement 'SHELXL97 (Sheldrick, 1997)'
_computing_structure_solution 'SHELXS97 (Sheldrick, 1997)'
_diffrn_ambient_temperature 293(2)
_diffrn_detector_area_resol_mean 10.0
_diffrn_measured_fraction_theta_full 0.997
_diffrn_measured_fraction_theta_max 0.997
_diffrn_measurement_device_type 'Rigaku RAXIS-RAPID'
_diffrn_measurement_method 'Omega scan'
_diffrn_radiation_monochromator graphite
_diffrn_radiation_source 'fine-focus sealed tube'
_diffrn_radiation_type MoK\a
_diffrn_radiation_wavelength 0.71073
_diffrn_reflns_av_R_equivalents 0.1747
_diffrn_reflns_av_sigmaI/netI 0.1493
_diffrn_reflns_limit_h_max 11
_diffrn_reflns_limit_h_min -11
_diffrn_reflns_limit_k_max 19
_diffrn_reflns_limit_k_min -19
_diffrn_reflns_limit_l_max 20
_diffrn_reflns_limit_l_min -21
_diffrn_reflns_number 20384
_diffrn_reflns_theta_full 27.48
_diffrn_reflns_theta_max 27.48
_diffrn_reflns_theta_min 2.99
_diffrn_standards_decay_% none
_diffrn_standards_interval_count none
_diffrn_standards_interval_time none
_diffrn_standards_number none
_exptl_absorpt_coefficient_mu 0.161
_exptl_absorpt_correction_T_max 0.9762
_exptl_absorpt_correction_T_min 0.9700
_exptl_absorpt_correction_type empirical
_exptl_absorpt_process_details 'Higashi (1995)'
_exptl_crystal_colour yellow
_exptl_crystal_density_diffrn 1.211
_exptl_crystal_density_method 'not measured'
_exptl_crystal_description block
_exptl_crystal_F_000 840
_exptl_crystal_size_max 0.19
_exptl_crystal_size_mid 0.17
_exptl_crystal_size_min 0.15
_refine_diff_density_max 0.203
_refine_diff_density_min -0.251
_refine_diff_density_rms 0.050
_refine_ls_extinction_coef 0
_refine_ls_extinction_method none
_refine_ls_goodness_of_fit_ref 1.064
_refine_ls_hydrogen_treatment constr
_refine_ls_matrix_type full
_refine_ls_number_parameters 268
_refine_ls_number_reflns 4954
_refine_ls_number_restraints 0
_refine_ls_restrained_S_all 1.064
_refine_ls_R_factor_all 0.2464
_refine_ls_R_factor_gt 0.1086
_refine_ls_shift/su_max 0.000
_refine_ls_shift/su_mean 0.000
_refine_ls_structure_factor_coef Fsqd
_refine_ls_weighting_details 'calc w=1/[\s^2^(Fo^2^)+(0.0946P)^2^+0.0000P] where P=(Fo^2^+2Fc^2^)/3'
_refine_ls_weighting_scheme calc
_refine_ls_wR_factor_gt 0.2000
_refine_ls_wR_factor_ref 0.2605
_reflns_number_gt 2001
_reflns_number_total 4954
_reflns_threshold_expression >2sigma(I)
_cod_data_source_file C0DT01269F.TXT
_cod_data_source_block 3
_cod_original_sg_symbol_H-M P21/c
_cod_database_code 7014907

loop_
_symmetry_equiv_pos_as_xyz
'x, y, z'
'-x, y+1/2, -z+1/2'
'-x, -y, -z'
'x, -y-1/2, z-1/2'

loop_
_atom_site_label
_atom_site_type_symbol
_atom_site_fract_x
_atom_site_fract_y
_atom_site_fract_z
_atom_site_U_iso_or_equiv
_atom_site_adp_type
_atom_site_occupancy
_atom_site_symmetry_multiplicity
_atom_site_calc_flag
_atom_site_refinement_flags
_atom_site_disorder_assembly
_atom_site_disorder_group
B1 B 0.3345(7) 0.0508(4) 0.1764(4) 0.0595(16) Uani 1 1 d . . .
C1 C 0.8371(6) 0.0659(4) -0.2623(3) 0.0728(16) Uani 1 1 d . . .
H1 H 0.8618 0.0210 -0.2992 0.087 Uiso 1 1 calc R . .
C2 C 0.8862(7) 0.1540(4) -0.2725(3) 0.0855(19) Uani 1 1 d . . .
H2 H 0.9453 0.1668 -0.3153 0.103 Uiso 1 1 calc R . .
C3 C 0.8499(7) 0.2230(4) -0.2210(4) 0.0810(18) Uani 1 1 d . . .
H3 H 0.8847 0.2817 -0.2288 0.097 Uiso 1 1 calc R . .
C4 C 0.7619(6) 0.2054(3) -0.1576(3) 0.0704(15) Uani 1 1 d . . .
H4 H 0.7351 0.2515 -0.1225 0.085 Uiso 1 1 calc R . .
C5 C 0.7144(6) 0.1163(3) -0.1480(3) 0.0567(13) Uani 1 1 d . . .
C6 C 0.7511(6) 0.0429(3) -0.1978(3) 0.0599(13) Uani 1 1 d . . .
C7 C 0.6236(6) 0.0830(3) -0.0848(3) 0.0564(13) Uani 1 1 d . . .
C8 C 0.4884(5) 0.0332(3) 0.0284(3) 0.0545(13) Uani 1 1 d . . .
C9 C 0.2557(6) 0.1399(3) 0.1326(3) 0.0601(14) Uani 1 1 d . . .
C10 C 0.3337(6) 0.2223(3) 0.1273(3) 0.0600(14) Uani 1 1 d . . .
C11 C 0.2694(7) 0.2975(3) 0.0866(3) 0.0658(15) Uani 1 1 d . . .
H11 H 0.3231 0.3514 0.0858 0.079 Uiso 1 1 calc R . .
C12 C 0.1302(8) 0.2953(4) 0.0478(3) 0.0747(16) Uani 1 1 d . . .
C13 C 0.0513(7) 0.2149(4) 0.0528(3) 0.0733(16) Uani 1 1 d . . .
H13 H -0.0439 0.2119 0.0279 0.088 Uiso 1 1 calc R . .
C14 C 0.1096(7) 0.1386(3) 0.0939(3) 0.0662(14) Uani 1 1 d . . .
C15 C 0.4870(7) 0.2383(3) 0.1681(3) 0.0731(17) Uani 1 1 d . . .
H15A H 0.5316 0.2893 0.1426 0.110 Uiso 1 1 calc R . .
H15B H 0.5463 0.1849 0.1622 0.110 Uiso 1 1 calc R . .
H15C H 0.4800 0.2509 0.2255 0.110 Uiso 1 1 calc R . .
C16 C 0.0627(7) 0.3785(4) 0.0053(4) 0.095(2) Uani 1 1 d . . .
H16A H 0.0221 0.4175 0.0452 0.143 Uiso 1 1 calc R . .
H16B H -0.0142 0.3600 -0.0348 0.143 Uiso 1 1 calc R . .
H16C H 0.1373 0.4110 -0.0216 0.143 Uiso 1 1 calc R . .
C17 C 0.0086(7) 0.0567(4) 0.0976(4) 0.101(2) Uani 1 1 d . . .
H17A H 0.0546 0.0047 0.0745 0.151 Uiso 1 1 calc R . .
H17B H -0.0832 0.0692 0.0667 0.151 Uiso 1 1 calc R . .
H17C H -0.0095 0.0444 0.1538 0.151 Uiso 1 1 calc R . .
C18 C 0.4400(6) 0.0693(3) 0.2599(3) 0.0594(14) Uani 1 1 d . . .
C19 C 0.3767(6) 0.1202(3) 0.3229(3) 0.0629(14) Uani 1 1 d . . .
C20 C 0.4512(7) 0.1292(3) 0.4009(3) 0.0692(16) Uani 1 1 d . . .
H20 H 0.4080 0.1634 0.4407 0.083 Uiso 1 1 calc R . .
C21 C 0.5865(7) 0.0891(3) 0.4205(3) 0.0683(15) Uani 1 1 d . . .
C22 C 0.6499(6) 0.0420(3) 0.3590(3) 0.0656(14) Uani 1 1 d . . .
H22 H 0.7435 0.0173 0.3701 0.079 Uiso 1 1 calc R . .
C23 C 0.5796(6) 0.0300(3) 0.2808(3) 0.0603(14) Uani 1 1 d . . .
C24 C 0.2308(6) 0.1702(4) 0.3116(3) 0.0820(18) Uani 1 1 d . . .
H24A H 0.1970 0.1849 0.3645 0.123 Uiso 1 1 calc R . .
H24B H 0.1594 0.1321 0.2819 0.123 Uiso 1 1 calc R . .
H24C H 0.2436 0.2253 0.2812 0.123 Uiso 1 1 calc R . .
C25 C 0.6594(7) 0.0973(4) 0.5068(3) 0.0850(18) Uani 1 1 d . . .
H25A H 0.7417 0.0562 0.5130 0.128 Uiso 1 1 calc R . .
H25B H 0.5895 0.0822 0.5460 0.128 Uiso 1 1 calc R . .
H25C H 0.6934 0.1587 0.5159 0.128 Uiso 1 1 calc R . .
C26 C 0.6623(6) -0.0266(4) 0.2217(3) 0.0806(17) Uani 1 1 d . . .
H26A H 0.7559 -0.0444 0.2478 0.121 Uiso 1 1 calc R . .
H26B H 0.6775 0.0087 0.1735 0.121 Uiso 1 1 calc R . .
H26C H 0.6058 -0.0800 0.2063 0.121 Uiso 1 1 calc R . .
N3 N 0.4140(4) 0.0045(2) 0.0945(2) 0.0555(11) Uani 1 1 d . . .
S1 S 0.56340(16) 0.13549(7) 0.00040(8) 0.0661(5) Uani 1 1 d . . .

loop_
_atom_site_aniso_label
_atom_site_aniso_U_11
_atom_site_aniso_U_22
_atom_site_aniso_U_33
_atom_site_aniso_U_23
_atom_site_aniso_U_13
_atom_site_aniso_U_12
B1 0.068(4) 0.051(3) 0.064(4) -0.004(3) 0.033(3) 0.003(3)
C1 0.083(4) 0.070(3) 0.070(3) 0.002(3) 0.036(3) 0.002(3)
C2 0.098(5) 0.083(4) 0.081(4) 0.014(3) 0.039(4) -0.016(4)
C3 0.091(5) 0.069(3) 0.087(4) 0.009(3) 0.032(4) -0.010(3)
C4 0.087(4) 0.057(3) 0.070(3) 0.004(3) 0.027(3) -0.006(3)
C5 0.073(4) 0.048(3) 0.051(3) 0.000(2) 0.017(3) 0.003(2)
C6 0.065(4) 0.063(3) 0.054(3) 0.004(2) 0.019(3) 0.004(3)
C7 0.073(4) 0.042(3) 0.056(3) -0.001(2) 0.018(3) 0.000(2)
C8 0.065(3) 0.043(2) 0.058(3) 0.002(2) 0.024(3) 0.003(2)
C9 0.078(4) 0.050(3) 0.056(3) -0.004(2) 0.025(3) 0.002(3)
C10 0.075(4) 0.050(3) 0.056(3) 0.002(2) 0.016(3) 0.005(3)
C11 0.088(5) 0.052(3) 0.060(3) 0.001(2) 0.025(3) 0.008(3)
C12 0.096(5) 0.064(3) 0.068(4) 0.004(3) 0.024(4) 0.020(3)
C13 0.077(4) 0.076(4) 0.067(3) -0.004(3) 0.008(3) 0.015(3)
C14 0.072(4) 0.063(3) 0.064(3) -0.006(3) 0.012(3) 0.004(3)
C15 0.093(5) 0.056(3) 0.073(4) 0.009(3) 0.021(4) -0.004(3)
C16 0.109(5) 0.082(4) 0.098(5) 0.017(3) 0.021(4) 0.030(4)
C17 0.095(5) 0.089(4) 0.117(5) 0.002(4) -0.004(4) -0.005(4)
C18 0.079(4) 0.044(2) 0.058(3) 0.002(2) 0.023(3) 0.003(3)
C19 0.076(4) 0.054(3) 0.060(3) 0.000(2) 0.019(3) -0.001(3)
C20 0.101(5) 0.051(3) 0.058(3) -0.008(2) 0.024(3) 0.000(3)
C21 0.085(5) 0.057(3) 0.064(4) 0.004(3) 0.015(3) -0.002(3)
C22 0.078(4) 0.053(3) 0.067(4) 0.002(3) 0.015(3) 0.004(3)
C23 0.075(4) 0.045(3) 0.063(3) 0.006(2) 0.019(3) 0.006(3)
C24 0.093(5) 0.091(4) 0.066(3) 0.000(3) 0.027(3) 0.027(4)
C25 0.101(5) 0.082(4) 0.072(4) -0.005(3) 0.005(4) -0.002(3)
C26 0.085(4) 0.076(4) 0.083(4) 0.000(3) 0.020(3) 0.019(3)
N3 0.072(3) 0.047(2) 0.049(2) 0.0014(17) 0.021(2) 0.0047(19)
S1 0.0935(11) 0.0444(7) 0.0644(8) -0.0040(6) 0.0328(8) -0.0052(7)

loop_
_atom_type_symbol
_atom_type_description
_atom_type_scat_dispersion_real
_atom_type_scat_dispersion_imag
_atom_type_scat_source
C C 0.0033 0.0016 'International Tables Vol C Tables 4.2.6.8 and 6.1.1.4'
H H 0.0000 0.0000 'International Tables Vol C Tables 4.2.6.8 and 6.1.1.4'
B B 0.0013 0.0007 'International Tables Vol C Tables 4.2.6.8 and 6.1.1.4'
N N 0.0061 0.0033 'International Tables Vol C Tables 4.2.6.8 and 6.1.1.4'
S S 0.1246 0.1234 'International Tables Vol C Tables 4.2.6.8 and 6.1.1.4'

loop_
_geom_angle_atom_site_label_1
_geom_angle_atom_site_label_2
_geom_angle_atom_site_label_3
_geom_angle
_geom_angle_site_symmetry_1
_geom_angle_site_symmetry_3
_geom_angle_publ_flag
C18 B1 C9 116.5(4) . . ?
C18 B1 C6 102.9(4) . 3_655 ?
C9 B1 C6 124.7(5) . 3_655 ?
C18 B1 N3 117.6(4) . . ?
C9 B1 N3 100.0(4) . . ?
C6 B1 N3 93.8(3) 3_655 . ?
C2 C1 C6 121.3(5) . . ?
C2 C1 H1 119.3 . . ?
C6 C1 H1 119.3 . . ?
C3 C2 C1 121.5(5) . . ?
C3 C2 H2 119.2 . . ?
C1 C2 H2 119.2 . . ?
C2 C3 C4 120.0(5) . . ?
C2 C3 H3 120.0 . . ?
C4 C3 H3 120.0 . . ?
C3 C4 C5 117.7(5) . . ?
C3 C4 H4 121.2 . . ?
C5 C4 H4 121.2 . . ?
C4 C5 C6 124.6(4) . . ?
C4 C5 C7 126.5(4) . . ?
C6 C5 C7 108.8(4) . . ?
C1 C6 C5 114.8(4) . . ?
C1 C6 B1 131.8(4) . 3_655 ?
C5 C6 B1 112.8(4) . 3_655 ?
N3 C7 C5 113.2(4) 3_655 . ?
N3 C7 S1 115.8(3) 3_655 . ?
C5 C7 S1 131.0(3) . . ?
C8 C8 N3 114.8(5) 3_655 . ?
C8 C8 S1 110.8(4) 3_655 . ?
N3 C8 S1 134.3(3) . . ?
C10 C9 C14 116.1(5) . . ?
C10 C9 B1 120.6(5) . . ?
C14 C9 B1 123.2(5) . . ?
C11 C10 C9 121.0(6) . . ?
C11 C10 C15 115.1(5) . . ?
C9 C10 C15 123.8(5) . . ?
C12 C11 C10 122.7(5) . . ?
C12 C11 H11 118.6 . . ?
C10 C11 H11 118.6 . . ?
C11 C12 C13 117.1(5) . . ?
C11 C12 C16 121.5(6) . . ?
C13 C12 C16 121.4(6) . . ?
C12 C13 C14 122.2(6) . . ?
C12 C13 H13 118.9 . . ?
C14 C13 H13 118.9 . . ?
C13 C14 C9 120.8(5) . . ?
C13 C14 C17 116.5(6) . . ?
C9 C14 C17 122.6(5) . . ?
C10 C15 H15A 109.5 . . ?
C10 C15 H15B 109.5 . . ?
H15A C15 H15B 109.5 . . ?
C10 C15 H15C 109.5 . . ?
H15A C15 H15C 109.5 . . ?
H15B C15 H15C 109.5 . . ?
C12 C16 H16A 109.5 . . ?
C12 C16 H16B 109.5 . . ?
H16A C16 H16B 109.5 . . ?
C12 C16 H16C 109.5 . . ?
H16A C16 H16C 109.5 . . ?
H16B C16 H16C 109.5 . . ?
C14 C17 H17A 109.5 . . ?
C14 C17 H17B 109.5 . . ?
H17A C17 H17B 109.5 . . ?
C14 C17 H17C 109.5 . . ?
H17A C17 H17C 109.5 . . ?
H17B C17 H17C 109.5 . . ?
C23 C18 C19 116.3(5) . . ?
C23 C18 B1 126.7(4) . . ?
C19 C18 B1 116.5(5) . . ?
C20 C19 C18 120.6(5) . . ?
C20 C19 C24 115.2(4) . . ?
C18 C19 C24 124.2(5) . . ?
C21 C20 C19 122.3(5) . . ?
C21 C20 H20 118.9 . . ?
C19 C20 H20 118.9 . . ?
C22 C21 C20 117.3(5) . . ?
C22 C21 C25 122.5(6) . . ?
C20 C21 C25 120.3(5) . . ?
C21 C22 C23 122.7(5) . . ?
C21 C22 H22 118.6 . . ?
C23 C22 H22 118.6 . . ?
C22 C23 C18 120.8(5) . . ?
C22 C23 C26 115.8(5) . . ?
C18 C23 C26 123.4(5) . . ?
C19 C24 H24A 109.5 . . ?
C19 C24 H24B 109.5 . . ?
H24A C24 H24B 109.5 . . ?
C19 C24 H24C 109.5 . . ?
H24A C24 H24C 109.5 . . ?
H24B C24 H24C 109.5 . . ?
C21 C25 H25A 109.5 . . ?
C21 C25 H25B 109.5 . . ?
H25A C25 H25B 109.5 . . ?
C21 C25 H25C 109.5 . . ?
H25A C25 H25C 109.5 . . ?
H25B C25 H25C 109.5 . . ?
C23 C26 H26A 109.5 . . ?
C23 C26 H26B 109.5 . . ?
H26A C26 H26B 109.5 . . ?
C23 C26 H26C 109.5 . . ?
H26A C26 H26C 109.5 . . ?
H26B C26 H26C 109.5 . . ?
C7 N3 C8 109.7(4) 3_655 . ?
C7 N3 B1 110.9(3) 3_655 . ?
C8 N3 B1 138.6(3) . . ?
C7 S1 C8 88.8(2) . . ?

loop_
_geom_bond_atom_site_label_1
_geom_bond_atom_site_label_2
_geom_bond_distance
_geom_bond_site_symmetry_2
_geom_bond_publ_flag
B1 C18 1.628(8) . ?
B1 C9 1.630(8) . ?
B1 C6 1.630(7) 3_655 ?
B1 N3 1.704(6) . ?
C1 C2 1.382(7) . ?
C1 C6 1.397(6) . ?
C1 H1 0.9300 . ?
C2 C3 1.371(7) . ?
C2 H2 0.9300 . ?
C3 C4 1.375(7) . ?
C3 H3 0.9300 . ?
C4 C5 1.389(6) . ?
C4 H4 0.9300 . ?
C5 C6 1.403(6) . ?
C5 C7 1.450(6) . ?
C6 B1 1.630(7) 3_655 ?
C7 N3 1.335(5) 3_655 ?
C7 S1 1.712(4) . ?
C8 C8 1.371(8) 3_655 ?
C8 N3 1.378(5) . ?
C8 S1 1.725(4) . ?
C9 C10 1.407(6) . ?
C9 C14 1.428(7) . ?
C10 C11 1.393(7) . ?
C10 C15 1.519(7) . ?
C11 C12 1.373(8) . ?
C11 H11 0.9300 . ?
C12 C13 1.387(7) . ?
C12 C16 1.512(7) . ?
C13 C14 1.389(7) . ?
C13 H13 0.9300 . ?
C14 C17 1.517(7) . ?
C15 H15A 0.9600 . ?
C15 H15B 0.9600 . ?
C15 H15C 0.9600 . ?
C16 H16A 0.9600 . ?
C16 H16B 0.9600 . ?
C16 H16C 0.9600 . ?
C17 H17A 0.9600 . ?
C17 H17B 0.9600 . ?
C17 H17C 0.9600 . ?
C18 C23 1.413(7) . ?
C18 C19 1.425(6) . ?
C19 C20 1.401(7) . ?
C19 C24 1.515(7) . ?
C20 C21 1.380(7) . ?
C20 H20 0.9300 . ?
C21 C22 1.378(7) . ?
C21 C25 1.514(7) . ?
C22 C23 1.395(7) . ?
C22 H22 0.9300 . ?
C23 C26 1.512(6) . ?
C24 H24A 0.9600 . ?
C24 H24B 0.9600 . ?
C24 H24C 0.9600 . ?
C25 H25A 0.9600 . ?
C25 H25B 0.9600 . ?
C25 H25C 0.9600 . ?
C26 H26A 0.9600 . ?
C26 H26B 0.9600 . ?
C26 H26C 0.9600 . ?
N3 C7 1.335(5) 3_655 ?
